data_7053013
loop_
_publ_author_name
'Harikrishnan, Adhikesavan'
'Selvakumar, Jayaraman'
'Gnanamani, Elumalai'
'Bhattacharya, Suman'
'Ramanathan, Chinnasamy Ramaraj'

_publ_section_title
;
 Friedel--Crafts hydroxyalkylation through activation of a carbonyl group
 using AlBr3: an easy access to pyridyl aryl/heteroaryl carbinols
;
_journal_issue 3
_journal_name_full 'New Journal of Chemistry'
_journal_page_first 563
_journal_paper_doi 10.1039/c2nj40871f
_journal_volume 37
_journal_year 2013
_chemical_formula_moiety 'C16 H20 N2 O'
_chemical_formula_sum 'C16 H20 N2 O'
_chemical_formula_weight 256.34
_chemical_melting_point 365
_chemical_name_common (4-(Diethylamino)phenyl)(pyridine-2-yl)methanol
_chemical_name_systematic
;
(4-(Diethylamino)phenyl)(pyridine-2-yl)methanol
;
_space_group_crystal_system monoclinic
_space_group_IT_number 14
_space_group_name_Hall '-P 2ybc'
_space_group_name_H-M_alt 'P 1 21/c 1'
_symmetry_space_group_name_Hall '-P 2ybc'
_symmetry_space_group_name_H-M 'P 1 21/c 1'
_atom_sites_solution_hydrogens geom
_atom_sites_solution_primary direct
_atom_sites_solution_secondary difmap
_audit_creation_date 2012-10-28
_audit_creation_method
;
Olex2 1.2
(compiled 2012.05.09 svn.r2324, GUI svn.r4230)
;
_cell_angle_alpha 90.00
_cell_angle_beta 91.093(5)
_cell_angle_gamma 90.00
_cell_formula_units_Z 4
_cell_length_a 11.7951(6)
_cell_length_b 9.4577(5)
_cell_length_c 12.8525(7)
_cell_measurement_reflns_used 4557
_cell_measurement_temperature 298(2)
_cell_measurement_theta_max 29.1046
_cell_measurement_theta_min 2.6673
_cell_volume 1433.49(13)
_computing_cell_refinement
;
CrysAlisPro, Oxford Diffraction Ltd.,
Version 1.171.34.44 (release 25-10-2010 CrysAlis171 .NET)
(compiled Oct 25 2010,18:11:34)
;
_computing_data_collection
;
CrysAlisPro, Oxford Diffraction Ltd.,
Version 1.171.34.44 (release 25-10-2010 CrysAlis171 .NET)
(compiled Oct 25 2010,18:11:34)
;
_computing_data_reduction
;
CrysAlisPro, Oxford Diffraction Ltd.,
Version 1.171.34.44 (release 25-10-2010 CrysAlis171 .NET)
(compiled Oct 25 2010,18:11:34)
;
_computing_molecular_graphics
;
O. V. Dolomanov, L. J. Bourhis, R. J. Gildea, J. A. K. Howard and H. Puschmann,
OLEX2: a complete structure solution, refinement and analysis program.
J. Appl. Cryst. (2009). 42, 339-341.
;
_computing_publication_material
;
O. V. Dolomanov, L. J. Bourhis, R. J. Gildea, J. A. K. Howard and H. Puschmann,
OLEX2: a complete structure solution, refinement and analysis program.
J. Appl. Cryst. (2009). 42, 339-341.
;
_computing_structure_refinement
;
SHELXL, G.M. Sheldrick, Acta Cryst.
(2008). A64, 112-122
;
_computing_structure_solution
;
SHELXS, G.M. Sheldrick, Acta Cryst.
(2008). A64, 112-122
;
_diffrn_ambient_temperature 298(2)
_diffrn_detector_area_resol_mean 15.9821
_diffrn_measured_fraction_theta_full 1.000
_diffrn_measured_fraction_theta_max 1.000
_diffrn_measurement_details
;
1 omega -85.00 10.00 1.0000 15.0000
omega____ theta____ kappa____ phi______ frames
- -17.4178 0.0000 150.0000 95

2 omega -69.00 6.00 1.0000 15.0000
omega____ theta____ kappa____ phi______ frames
- -17.4178 -37.0000 -120.0000 75

3 omega -88.00 -1.00 1.0000 15.0000
omega____ theta____ kappa____ phi______ frames
- -17.4178 -37.0000 -30.0000 87

4 omega -24.00 49.00 1.0000 15.0000
omega____ theta____ kappa____ phi______ frames
- -17.4178 37.0000 0.0000 73

5 omega 68.00 95.00 1.0000 15.0000
omega____ theta____ kappa____ phi______ frames
- 19.1366 179.0000 120.0000 27

6 omega -80.00 -3.00 1.0000 15.0000
omega____ theta____ kappa____ phi______ frames
- -17.4178 134.0000 152.0000 77

7 omega -11.00 21.00 1.0000 15.0000
omega____ theta____ kappa____ phi______ frames
- 19.1366 77.0000 120.0000 32
;
_diffrn_measurement_device_type 'Xcalibur, Eos'
_diffrn_measurement_method '\w scans'
_diffrn_orient_matrix_UB_11 -0.0485121000
_diffrn_orient_matrix_UB_12 0.0278274000
_diffrn_orient_matrix_UB_13 -0.0262470000
_diffrn_orient_matrix_UB_21 -0.0247851000
_diffrn_orient_matrix_UB_22 0.0153267000
_diffrn_orient_matrix_UB_23 0.0485264000
_diffrn_orient_matrix_UB_31 0.0254218000
_diffrn_orient_matrix_UB_32 0.0678925000
_diffrn_orient_matrix_UB_33 -0.0002053000
_diffrn_radiation_monochromator graphite
_diffrn_radiation_type 'Mo K\a'
_diffrn_radiation_wavelength 0.7107
_diffrn_reflns_av_R_equivalents 0.0337
_diffrn_reflns_av_unetI/netI 0.0250
_diffrn_reflns_limit_h_max 14
_diffrn_reflns_limit_h_min -14
_diffrn_reflns_limit_k_max 11
_diffrn_reflns_limit_k_min -11
_diffrn_reflns_limit_l_max 15
_diffrn_reflns_limit_l_min -15
_diffrn_reflns_number 11281
_diffrn_reflns_theta_full 25.00
_diffrn_reflns_theta_max 25.00
_diffrn_reflns_theta_min 2.67
_diffrn_source 'Enhance (Mo) X-ray Source'
_exptl_absorpt_coefficient_mu 0.075
_exptl_absorpt_correction_T_max 0.979
_exptl_absorpt_correction_T_min 0.969
_exptl_absorpt_correction_type multi-scan
_exptl_absorpt_process_details
;
CrysAlisPro, Oxford Diffraction Ltd.,
Version 1.171.34.44 (release 25-10-2010 CrysAlis171 .NET)
(compiled Oct 25 2010,18:11:34)
Empirical absorption correction using spherical harmonics,
implemented in SCALE3 ABSPACK scaling algorithm.
;
_exptl_crystal_colour colourless
_exptl_crystal_density_diffrn 1.188
_exptl_crystal_density_method 'not measured'
_exptl_crystal_description block
_exptl_crystal_F_000 552
_exptl_crystal_size_max 0.45
_exptl_crystal_size_mid 0.4
_exptl_crystal_size_min 0.25
_refine_diff_density_max 0.352
_refine_diff_density_min -0.285
_refine_diff_density_rms 0.038
_refine_ls_extinction_method none
_refine_ls_goodness_of_fit_ref 1.044
_refine_ls_hydrogen_treatment mixed
_refine_ls_matrix_type full
_refine_ls_number_parameters 178
_refine_ls_number_reflns 2522
_refine_ls_number_restraints 0
_refine_ls_restrained_S_all 1.044
_refine_ls_R_factor_all 0.0774
_refine_ls_R_factor_gt 0.0584
_refine_ls_shift/su_max 0.001
_refine_ls_shift/su_mean 0.000
_refine_ls_structure_factor_coef Fsqd
_refine_ls_weighting_details 'calc w=1/[\s^2^(Fo^2^)+(0.0731P)^2^+0.7174P] where P=(Fo^2^+2Fc^2^)/3'
_refine_ls_weighting_scheme calc
_refine_ls_wR_factor_gt 0.1545
_refine_ls_wR_factor_ref 0.1701
_reflns_number_gt 1889
_reflns_number_total 2522
_reflns_threshold_expression >2sigma(I)
_cod_data_source_file c2nj40871f.txt
_cod_data_source_block 2c
_cod_database_code 7053013

loop_
_space_group_symop_id
_space_group_symop_operation_xyz
1 'x, y, z'
2 '-x, y+1/2, -z+1/2'
3 '-x, -y, -z'
4 'x, -y-1/2, z-1/2'

loop_
_atom_site_label
_atom_site_type_symbol
_atom_site_fract_x
_atom_site_fract_y
_atom_site_fract_z
_atom_site_U_iso_or_equiv
_atom_site_adp_type
_atom_site_occupancy
_atom_site_symmetry_multiplicity
_atom_site_calc_flag
_atom_site_refinement_flags
C1 C 0.45848(16) 0.2690(2) 0.61122(17) 0.0407(5) Uani 1 1 d .
C7 C 0.65582(18) 0.2219(2) 0.67064(16) 0.0419(5) Uani 1 1 d .
C6 C 0.53248(18) 0.1846(2) 0.68617(17) 0.0446(5) Uani 1 1 d .
H6 H 0.5120 0.2084 0.7576 0.053 Uiso 1 1 calc R
O1 O 0.50994(16) 0.03891(16) 0.66839(15) 0.0614(5) Uani 1 1 d .
C8 C 0.7153(2) 0.3073(3) 0.73962(17) 0.0520(6) Uani 1 1 d .
H8 H 0.6796 0.3393 0.7991 0.062 Uiso 1 1 calc R
C11 C 0.8226(2) 0.2163(3) 0.5647(2) 0.0595(7) Uani 1 1 d .
H11 H 0.8578 0.1831 0.5053 0.071 Uiso 1 1 calc R
C10 C 0.8833(2) 0.3047(3) 0.6332(2) 0.0592(7) Uani 1 1 d .
C3 C 0.3672(2) 0.3044(3) 0.4470(2) 0.0600(7) Uani 1 1 d .
H3 H 0.3459 0.2724 0.3810 0.072 Uiso 1 1 calc R
C12 C 0.71271(19) 0.1777(2) 0.58293(19) 0.0514(6) Uani 1 1 d .
H12 H 0.6751 0.1200 0.5349 0.062 Uiso 1 1 calc R
C4 C 0.3378(2) 0.4379(3) 0.4787(2) 0.0625(7) Uani 1 1 d .
H4 H 0.2974 0.4984 0.4347 0.075 Uiso 1 1 calc R
C5 C 0.3697(2) 0.4789(3) 0.5765(2) 0.0617(7) Uani 1 1 d .
H5 H 0.3491 0.5690 0.5981 0.074 Uiso 1 1 calc R
C9 C 0.8264(2) 0.3467(3) 0.72284(19) 0.0608(7) Uani 1 1 d .
H9 H 0.8641 0.4022 0.7721 0.073 Uiso 1 1 calc R
N2 N 0.99222(19) 0.3507(3) 0.6120(2) 0.0877(8) Uani 1 1 d .
C13 C 1.0564(3) 0.2859(4) 0.5296(3) 0.0887(10) Uani 1 1 d .
H13A H 1.1165 0.3501 0.5102 0.106 Uiso 1 1 calc R
H13B H 1.0068 0.2737 0.4693 0.106 Uiso 1 1 calc R
C15 C 1.0524(3) 0.4575(5) 0.6786(3) 0.1045(13) Uani 1 1 d .
H15A H 1.1016 0.5142 0.6357 0.125 Uiso 1 1 calc R
H15B H 0.9971 0.5201 0.7093 0.125 Uiso 1 1 calc R
C16 C 1.1179(5) 0.3928(6) 0.7587(4) 0.1460(18) Uani 1 1 d .
H16A H 1.0685 0.3461 0.8063 0.219 Uiso 1 1 calc R
H16B H 1.1613 0.4635 0.7953 0.219 Uiso 1 1 calc R
H16C H 1.1682 0.3248 0.7289 0.219 Uiso 1 1 calc R
C14 C 1.1077(3) 0.1466(4) 0.5567(4) 0.1127(13) Uani 1 1 d .
H14A H 1.0489 0.0814 0.5749 0.169 Uiso 1 1 calc R
H14B H 1.1595 0.1577 0.6147 0.169 Uiso 1 1 calc R
H14C H 1.1478 0.1107 0.4980 0.169 Uiso 1 1 calc R
N1 N 0.42867(15) 0.39814(19) 0.64349(16) 0.0501(5) Uani 1 1 d .
C2 C 0.42810(19) 0.2188(2) 0.51348(18) 0.0504(6) Uani 1 1 d .
H2 H 0.4488 0.1282 0.4932 0.061 Uiso 1 1 calc R
H1 H 0.536(3) -0.012(3) 0.733(3) 0.089(9) Uiso 1 1 d .

loop_
_atom_site_aniso_label
_atom_site_aniso_U_11
_atom_site_aniso_U_22
_atom_site_aniso_U_33
_atom_site_aniso_U_23
_atom_site_aniso_U_13
_atom_site_aniso_U_12
C1 0.0351(10) 0.0385(11) 0.0488(12) -0.0008(9) 0.0104(9) -0.0062(9)
C7 0.0443(12) 0.0374(11) 0.0441(12) 0.0031(9) 0.0018(9) 0.0050(9)
C6 0.0502(13) 0.0379(11) 0.0458(12) 0.0009(9) 0.0068(10) -0.0034(9)
O1 0.0767(12) 0.0397(9) 0.0677(12) 0.0072(8) -0.0021(9) -0.0110(8)
C8 0.0540(14) 0.0612(14) 0.0409(13) -0.0038(11) 0.0048(10) 0.0011(11)
C11 0.0464(13) 0.0729(17) 0.0594(15) -0.0142(13) 0.0090(11) 0.0070(12)
C10 0.0426(13) 0.0722(17) 0.0627(16) -0.0039(13) 0.0030(11) 0.0021(12)
C3 0.0455(13) 0.0824(19) 0.0521(14) 0.0016(13) 0.0003(11) -0.0082(13)
C12 0.0477(13) 0.0513(13) 0.0552(14) -0.0116(11) 0.0017(11) 0.0030(10)
C4 0.0419(13) 0.0678(17) 0.0778(19) 0.0237(15) -0.0002(12) -0.0007(12)
C5 0.0511(14) 0.0441(13) 0.090(2) 0.0011(13) 0.0008(14) 0.0040(11)
C9 0.0533(14) 0.0762(17) 0.0526(15) -0.0092(13) -0.0061(12) -0.0074(13)
N2 0.0458(12) 0.121(2) 0.0965(19) -0.0247(17) 0.0114(12) -0.0144(13)
C13 0.0516(16) 0.117(3) 0.099(2) -0.003(2) 0.0239(16) -0.0069(17)
C15 0.0568(18) 0.156(4) 0.101(3) -0.016(3) 0.0066(18) -0.017(2)
C16 0.145(4) 0.164(5) 0.128(4) 0.005(3) -0.015(3) -0.023(4)
C14 0.075(2) 0.120(3) 0.144(4) 0.003(3) 0.023(2) 0.007(2)
N1 0.0458(11) 0.0408(10) 0.0638(12) -0.0050(9) 0.0028(9) -0.0002(8)
C2 0.0471(13) 0.0510(13) 0.0534(14) -0.0069(11) 0.0050(11) -0.0020(10)

loop_
_atom_type_symbol
_atom_type_description
_atom_type_scat_dispersion_real
_atom_type_scat_dispersion_imag
_atom_type_scat_source
C C 0.0033 0.0016 'International Tables Vol C Tables 4.2.6.8 and 6.1.1.4'
H H 0.0000 0.0000 'International Tables Vol C Tables 4.2.6.8 and 6.1.1.4'
N N 0.0061 0.0033 'International Tables Vol C Tables 4.2.6.8 and 6.1.1.4'
O O 0.0106 0.0060 'International Tables Vol C Tables 4.2.6.8 and 6.1.1.4'

loop_
_geom_angle_atom_site_label_1
_geom_angle_atom_site_label_2
_geom_angle_atom_site_label_3
_geom_angle
N1 C1 C6 115.81(19)
N1 C1 C2 121.9(2)
C2 C1 C6 122.17(19)
C8 C7 C6 122.0(2)
C8 C7 C12 116.7(2)
C12 C7 C6 121.2(2)
C1 C6 H6 109.0
C7 C6 C1 109.68(17)
C7 C6 H6 109.0
O1 C6 C1 107.76(18)
O1 C6 C7 112.48(18)
O1 C6 H6 109.0
C6 O1 H1 105.9(18)
C7 C8 H8 119.0
C7 C8 C9 121.9(2)
C9 C8 H8 119.0
C10 C11 H11 119.2
C12 C11 H11 119.2
C12 C11 C10 121.6(2)
C11 C10 C9 116.1(2)
N2 C10 C11 121.8(2)
N2 C10 C9 122.2(2)
C4 C3 H3 120.3
C2 C3 H3 120.3
C2 C3 C4 119.4(2)
C7 C12 H12 118.9
C11 C12 C7 122.2(2)
C11 C12 H12 118.9
C3 C4 H4 121.0
C5 C4 C3 118.0(2)
C5 C4 H4 121.0
C4 C5 H5 117.9
N1 C5 C4 124.3(2)
N1 C5 H5 117.9
C8 C9 C10 121.5(2)
C8 C9 H9 119.3
C10 C9 H9 119.3
C10 N2 C13 120.6(3)
C10 N2 C15 122.0(2)
C13 N2 C15 117.1(2)
N2 C13 H13A 108.6
N2 C13 H13B 108.6
N2 C13 C14 114.8(3)
H13A C13 H13B 107.5
C14 C13 H13A 108.6
C14 C13 H13B 108.6
N2 C15 H15A 109.3
N2 C15 H15B 109.3
H15A C15 H15B 107.9
C16 C15 N2 111.8(4)
C16 C15 H15A 109.3
C16 C15 H15B 109.3
C15 C16 H16A 109.5
C15 C16 H16B 109.5
C15 C16 H16C 109.5
H16A C16 H16B 109.5
H16A C16 H16C 109.5
H16B C16 H16C 109.5
C13 C14 H14A 109.5
C13 C14 H14B 109.5
C13 C14 H14C 109.5
H14A C14 H14B 109.5
H14A C14 H14C 109.5
H14B C14 H14C 109.5
C5 N1 C1 117.3(2)
C1 C2 H2 120.4
C3 C2 C1 119.1(2)
C3 C2 H2 120.4

loop_
_geom_bond_atom_site_label_1
_geom_bond_atom_site_label_2
_geom_bond_distance
C1 C6 1.515(3)
C1 N1 1.339(3)
C1 C2 1.384(3)
C7 C6 1.514(3)
C7 C8 1.381(3)
C7 C12 1.387(3)
C6 H6 0.9800
C6 O1 1.421(3)
O1 H1 1.00(3)
C8 H8 0.9300
C8 C9 1.383(3)
C11 H11 0.9300
C11 C10 1.401(4)
C11 C12 1.372(3)
C10 C9 1.402(4)
C10 N2 1.389(3)
C3 H3 0.9300
C3 C4 1.373(4)
C3 C2 1.371(3)
C12 H12 0.9300
C4 H4 0.9300
C4 C5 1.362(4)
C5 H5 0.9300
C5 N1 1.336(3)
C9 H9 0.9300
N2 C13 1.449(4)
N2 C15 1.495(4)
C13 H13A 0.9700
C13 H13B 0.9700
C13 C14 1.489(5)
C15 H15A 0.9700
C15 H15B 0.9700
C15 C16 1.414(6)
C16 H16A 0.9600
C16 H16B 0.9600
C16 H16C 0.9600
C14 H14A 0.9600
C14 H14B 0.9600
C14 H14C 0.9600
C2 H2 0.9300

loop_
_geom_torsion_atom_site_label_1
_geom_torsion_atom_site_label_2
_geom_torsion_atom_site_label_3
_geom_torsion_atom_site_label_4
_geom_torsion
C7 C8 C9 C10 1.7(4)
C6 C1 N1 C5 175.69(19)
C6 C1 C2 C3 -175.7(2)
C6 C7 C8 C9 -176.9(2)
C6 C7 C12 C11 176.6(2)
C8 C7 C6 C1 104.6(2)
C8 C7 C6 O1 -135.5(2)
C8 C7 C12 C11 -0.1(3)
C11 C10 C9 C8 -2.6(4)
C11 C10 N2 C13 -13.2(5)
C11 C10 N2 C15 173.0(3)
C10 C11 C12 C7 -0.9(4)
C10 N2 C13 C14 -77.9(4)
C10 N2 C15 C16 91.4(4)
C3 C4 C5 N1 0.6(4)
C12 C7 C6 C1 -71.9(2)
C12 C7 C6 O1 48.0(3)
C12 C7 C8 C9 -0.3(3)
C12 C11 C10 C9 2.2(4)
C12 C11 C10 N2 -176.2(3)
C4 C3 C2 C1 0.1(3)
C4 C5 N1 C1 0.4(3)
C9 C10 N2 C13 168.6(3)
C9 C10 N2 C15 -5.2(5)
N2 C10 C9 C8 175.8(3)
C13 N2 C15 C16 -82.6(4)
C15 N2 C13 C14 96.2(4)
N1 C1 C6 C7 -85.9(2)
N1 C1 C6 O1 151.31(18)
N1 C1 C2 C3 1.0(3)
C2 C1 C6 C7 91.0(2)
C2 C1 C6 O1 -31.7(3)
C2 C1 N1 C5 -1.3(3)
C2 C3 C4 C5 -0.9(4)
